data_4134251
loop_
_publ_author_name
'Shi, Tan-Hao'
'Guo, Qing-Hui'
'Tong, Shuo'
'Wang, Mei-Xiang'

_publ_section_title
;
 Toward the synthesis of a highly strained hydrocarbon belt.
;
_journal_name_full 'Journal of the American Chemical Society'
_journal_paper_doi 10.1021/jacs.0c00112
_journal_year 2020
_chemical_formula_moiety 'C48 H56, 0.05(C1 H1 Cl3), 0.95(C H4 O)'
_chemical_formula_sum 'C49 H59.8 Cl0.2 O0.9'
_chemical_formula_weight 669.50
_space_group_crystal_system triclinic
_space_group_IT_number 2
_space_group_name_Hall '-P 1'
_space_group_name_H-M_alt 'P -1'
_atom_sites_solution_hydrogens geom
_atom_sites_solution_primary dual
_audit_creation_date 2016-12-23
_audit_creation_method
;
Olex2 1.2
(compiled 2016.11.30 svn.r3356 for OlexSys, GUI svn.r5269)
;
_cell_angle_alpha 100.365(3)
_cell_angle_beta 98.374(2)
_cell_angle_gamma 111.432(2)
_cell_formula_units_Z 2
_cell_length_a 10.602(3)
_cell_length_b 12.553(3)
_cell_length_c 16.667(4)
_cell_measurement_reflns_used 6008
_cell_measurement_temperature 173.1500
_cell_measurement_theta_max 27.4854
_cell_measurement_theta_min 1.8014
_cell_volume 1976.2(9)
_computing_cell_refinement 'CrystalClear (Rigaku Inc., 2007)'
_computing_data_collection 'CrystalClear (Rigaku Inc., 2007)'
_computing_data_reduction 'CrystalClear (Rigaku Inc., 2007)'
_computing_molecular_graphics 'Olex2 (Dolomanov et al., 2009)'
_computing_publication_material 'CIFTAB (Sheldrick, 2013)'
_computing_structure_refinement 'SHELXL (Sheldrick, 2014)'
_computing_structure_solution
;
'SHELXT (Sheldrick, 2014)'
;
_diffrn_ambient_temperature 173.1500
_diffrn_detector_area_resol_mean 28.5714
_diffrn_measured_fraction_theta_full 99.4000
_diffrn_measured_fraction_theta_max 27.4854
_diffrn_measurement_details
;
scan:
	Number of images: 360
	           Slice: -110.0000 - 70.0000
	     Image width: 0.5000
	        Exp time: 13.0000
	   Rotation axis: Omega
	           Omega: 0.0000
	             Chi: 45.0000
	             Phi: 0.0000
	             XTD: 44.9183
	          2theta: -20.1175
scan:
	Number of images: 350
	           Slice: -110.0000 - 65.0000
	     Image width: 0.5000
	        Exp time: 13.0000
	   Rotation axis: Omega
	           Omega: 0.0000
	             Chi: 45.0000
	             Phi: 270.0000
	             XTD: 44.9183
	          2theta: -20.1175
scan:
	Number of images: 346
	           Slice: -110.0000 - 63.0000
	     Image width: 0.5000
	        Exp time: 13.0000
	   Rotation axis: Omega
	           Omega: 0.0000
	             Chi: 45.0000
	             Phi: 180.0000
	             XTD: 44.9183
	          2theta: -20.1175
scan:
	Number of images: 224
	           Slice: -83.7500 - 28.2500
	     Image width: 0.5000
	        Exp time: 13.0000
	   Rotation axis: Omega
	           Omega: 0.0000
	             Chi: 45.0000
	             Phi: 90.0000
	             XTD: 44.9183
	          2theta: -20.1175
;
_diffrn_measurement_device
;
Saturn724+ (2x2 bin mode)
;
_diffrn_measurement_device_details
;
AFC10: Fixed Chi 2 circle
;
_diffrn_measurement_device_type 'MM007-HF CCD(Saturn 724+)'
_diffrn_measurement_method '\w scans at fixed \c = 45\%'
_diffrn_orient_matrix_type d*Trek
_diffrn_orient_matrix_UB_11 -0.0697
_diffrn_orient_matrix_UB_12 -0.0659
_diffrn_orient_matrix_UB_13 -0.0404
_diffrn_orient_matrix_UB_21 0.0181
_diffrn_orient_matrix_UB_22 -0.0851
_diffrn_orient_matrix_UB_23 0.0159
_diffrn_orient_matrix_UB_31 -0.0359
_diffrn_orient_matrix_UB_32 -0.0149
_diffrn_orient_matrix_UB_33 0.0491
_diffrn_radiation_detector CCD
_diffrn_radiation_monochromator Confocal
_diffrn_radiation_type MoK\a
_diffrn_radiation_wavelength 0.710747
_diffrn_reflns_av_R_equivalents 0.0329
_diffrn_reflns_av_unetI/netI 0.0310
_diffrn_reflns_Laue_measured_fraction_full 0.995
_diffrn_reflns_Laue_measured_fraction_max 0.992
_diffrn_reflns_limit_h_max 13
_diffrn_reflns_limit_h_min -13
_diffrn_reflns_limit_k_max 16
_diffrn_reflns_limit_k_min -16
_diffrn_reflns_limit_l_max 21
_diffrn_reflns_limit_l_min -21
_diffrn_reflns_number 27701
_diffrn_reflns_point_group_measured_fraction_full 0.995
_diffrn_reflns_point_group_measured_fraction_max 0.992
_diffrn_reflns_theta_full 25.242
_diffrn_reflns_theta_max 27.481
_diffrn_reflns_theta_min 1.801
_diffrn_source 'Rotating Anode'
_diffrn_source_current 24.0000
_diffrn_source_power 1.2000
_diffrn_source_voltage 50.0000
_exptl_absorpt_coefficient_mu 0.075
_exptl_absorpt_correction_T_max 1.00000
_exptl_absorpt_correction_T_min 0.90077
_exptl_absorpt_correction_type multi-scan
_exptl_absorpt_process_details 'CrystalClear (Rigaku Inc., 2007)'
_exptl_crystal_colour Colorless
_exptl_crystal_density_diffrn 1.125
_exptl_crystal_description block
_exptl_crystal_F_000 728
_exptl_crystal_size_max 0.375
_exptl_crystal_size_mid 0.312
_exptl_crystal_size_min 0.121
_refine_diff_density_max 0.556
_refine_diff_density_min -0.503
_refine_diff_density_rms 0.044
_refine_ls_extinction_method none
_refine_ls_goodness_of_fit_ref 1.105
_refine_ls_hydrogen_treatment constr
_refine_ls_matrix_type full
_refine_ls_number_parameters 500
_refine_ls_number_reflns 9007
_refine_ls_number_restraints 69
_refine_ls_restrained_S_all 1.112
_refine_ls_R_factor_all 0.0716
_refine_ls_R_factor_gt 0.0665
_refine_ls_shift/su_max 0.001
_refine_ls_shift/su_mean 0.000
_refine_ls_structure_factor_coef Fsqd
_refine_ls_weighting_details 'w=1/[\s^2^(Fo^2^)+(0.0633P)^2^+1.1255P] where P=(Fo^2^+2Fc^2^)/3'
_refine_ls_weighting_scheme calc
_refine_ls_wR_factor_gt 0.1561
_refine_ls_wR_factor_ref 0.1607
_reflns_Friedel_coverage 0.000
_reflns_number_gt 8405
_reflns_number_total 9007
_reflns_threshold_expression 'I > 2\s(I)'
_cod_data_source_file ja0c00112_si_003.cif
_cod_data_source_block mx5444
_cod_original_cell_volume 1976.4(8)
_cod_database_code 4134251
_shelx_space_group_comment
;
The symmetry employed for this shelxl refinement is uniquely defined
by the following loop, which should always be used as a source of
symmetry information in preference to the above space-group names.
They are only intended as comments.
;
_diffrn_number_total 9011
_olex2_refinement_description
;
1. Fixed Uiso
 At 1.2 times of:
  All C(H) groups, All C(H,H) groups
 At 1.5 times of:
  All C(H,H,H) groups, All O(H) groups
2. Restrained distances
 Cl2-C49 = Cl3-C49 = Cl1-C49
 1.76 with sigma of 0.01
3. Uiso/Uaniso restraints and constraints
Cl1 \\sim Cl2 \\sim Cl3 \\sim C49 \\sim O1 \\sim C50: within 1.7A with sigma of
0.02 and sigma for terminal atoms of 0.04
Uanis(O1) \\sim Ueq, Uanis(C50) \\sim Ueq, Uanis(Cl1) \\sim Ueq, Uanis(Cl2)
\\sim Ueq, Uanis(C49) \\sim Ueq, Uanis(Cl3) \\sim Ueq: with sigma of 0.01 and
sigma for terminal atoms of 0.02
4. Others
 Sof(O1)=Sof(H1)=Sof(C50)=Sof(H50A)=Sof(H50B)=Sof(H50C)=1-FVAR(1)
 Sof(Cl1)=Sof(Cl2)=Sof(Cl3)=Sof(C49)=Sof(H49)=FVAR(1)
5.a Ternary CH refined with riding coordinates:
 C11(H11), C22(H22), C36(H36), C46(H46), C49(H49)
5.b Secondary CH2 refined with riding coordinates:
 C20(H20A,H20B), C23(H23A,H23B), C42(H42A,H42B), C47(H47A,H47B)
5.c Aromatic/amide H refined with riding coordinates:
 C2(H2), C6(H6), C7(H7), C9(H9), C13(H13), C27(H27), C31(H31), C32(H32),
 C34(H34), C38(H38)
5.d X=CH2 refined with riding coordinates:
 C16(H16A,H16B), C40(H40A,H40B)
5.e Idealised Me refined as rotating group:
 C17(H17A,H17B,H17C), C18(H18A,H18B,H18C), C19(H19A,H19B,H19C), C21(H21A,H21B,
 H21C), C24(H24A,H24B,H24C), C41(H41A,H41B,H41C), C43(H43A,H43B,H43C), C44(H44A,
 H44B,H44C), C45(H45A,H45B,H45C), C48(H48A,H48B,H48C), C50(H50A,H50B,H50C)
5.f Idealised tetrahedral OH refined as rotating group:
 O1(H1)
;
_shelx_shelxl_version_number 2014/7
_olex2_submission_special_instructions 'No special instructions were received'

loop_
_space_group_symop_operation_xyz
'x, y, z'
'-x, -y, -z'

loop_
_atom_site_label
_atom_site_type_symbol
_atom_site_fract_x
_atom_site_fract_y
_atom_site_fract_z
_atom_site_U_iso_or_equiv
_atom_site_adp_type
_atom_site_occupancy
_atom_site_site_symmetry_order
_atom_site_calc_flag
_atom_site_refinement_flags_posn
_atom_site_refinement_flags_adp
_atom_site_refinement_flags_occupancy
_atom_site_disorder_assembly
_atom_site_disorder_group
C1 C 0.31597(18) 0.86570(16) 0.63363(11) 0.0302(4) Uani 1 1 d . . . . .
C2 C 0.43382(18) 0.88191(16) 0.59996(11) 0.0302(4) Uani 1 1 d . . . . .
H2 H 0.4233 0.8719 0.5424 0.036 Uiso 1 1 calc R . . . .
C3 C 0.56536(17) 0.91225(14) 0.64928(10) 0.0258(3) Uani 1 1 d . . . . .
C4 C 0.68977(17) 0.90625(15) 0.61359(10) 0.0268(3) Uani 1 1 d . . . . .
C5 C 0.74880(16) 0.83828(14) 0.66599(10) 0.0244(3) Uani 1 1 d . . . . .
C6 C 0.77371(17) 0.74089(15) 0.63038(10) 0.0281(3) Uani 1 1 d . . . . .
H6 H 0.7705 0.7232 0.5733 0.034 Uiso 1 1 calc R . . . .
C7 C 0.80328(17) 0.66938(15) 0.67840(11) 0.0279(3) Uani 1 1 d . . . . .
H7 H 0.8182 0.6043 0.6526 0.033 Uiso 1 1 calc R . . . .
C8 C 0.81104(16) 0.69321(14) 0.76397(10) 0.0249(3) Uani 1 1 d . . . . .
C9 C 0.79563(16) 0.79600(14) 0.80067(10) 0.0248(3) Uani 1 1 d . . . . .
H9 H 0.8068 0.8171 0.8585 0.030 Uiso 1 1 calc R . . . .
C10 C 0.76418(16) 0.86747(13) 0.75351(10) 0.0232(3) Uani 1 1 d . . . . .
C11 C 0.72483(16) 0.96807(13) 0.79057(10) 0.0239(3) Uani 1 1 d . . . . .
H11 H 0.7889 1.0397 0.7791 0.029 Uiso 1 1 calc R . . . .
C12 C 0.58165(17) 0.93805(13) 0.73681(10) 0.0240(3) Uani 1 1 d . . . . .
C13 C 0.46588(17) 0.92157(14) 0.77012(10) 0.0255(3) Uani 1 1 d . . . . .
H13 H 0.4780 0.9386 0.8281 0.031 Uiso 1 1 calc R . . . .
C14 C 0.33162(17) 0.88043(14) 0.72033(11) 0.0261(3) Uani 1 1 d . . . . .
C15 C 0.1777(2) 0.8292(2) 0.57533(12) 0.0399(5) Uani 1 1 d . . . . .
C16 C 0.1180(2) 0.7237(3) 0.52011(14) 0.0563(6) Uani 1 1 d . . . . .
H16A H 0.0331 0.7027 0.4832 0.068 Uiso 1 1 calc R . . . .
H16B H 0.1613 0.6711 0.5186 0.068 Uiso 1 1 calc R . . . .
C17 C 0.1133(2) 0.9163(2) 0.58051(15) 0.0530(6) Uani 1 1 d . . . . .
H17A H 0.0914 0.9302 0.6343 0.080 Uiso 1 1 calc GR . . . .
H17B H 0.0295 0.8859 0.5372 0.080 Uiso 1 1 calc GR . . . .
H17C H 0.1772 0.9892 0.5733 0.080 Uiso 1 1 calc GR . . . .
C18 C 0.80141(19) 1.03079(16) 0.62050(12) 0.0330(4) Uani 1 1 d . . . . .
H18A H 0.7609 1.0719 0.5889 0.050 Uiso 1 1 calc GR . . . .
H18B H 0.8774 1.0231 0.5986 0.050 Uiso 1 1 calc GR . . . .
H18C H 0.8350 1.0745 0.6782 0.050 Uiso 1 1 calc GR . . . .
C19 C 0.64291(19) 0.84192(17) 0.52032(11) 0.0334(4) Uani 1 1 d . . . . .
H19A H 0.5740 0.7635 0.5128 0.050 Uiso 1 1 calc GR . . . .
H19B H 0.7216 0.8374 0.5001 0.050 Uiso 1 1 calc GR . . . .
H19C H 0.6037 0.8846 0.4895 0.050 Uiso 1 1 calc GR . . . .
C20 C 0.73771(18) 0.99506(15) 0.88530(10) 0.0286(3) Uani 1 1 d . . . . .
H20A H 0.6887 1.0449 0.9002 0.034 Uiso 1 1 calc R . . . .
H20B H 0.6938 0.9217 0.9010 0.034 Uiso 1 1 calc R . . . .
C21 C 0.8887(2) 1.05693(18) 0.93405(12) 0.0383(4) Uani 1 1 d . . . . .
H21A H 0.9389 1.0100 0.9171 0.057 Uiso 1 1 calc GR . . . .
H21B H 0.8926 1.0668 0.9930 0.057 Uiso 1 1 calc GR . . . .
H21C H 0.9300 1.1330 0.9229 0.057 Uiso 1 1 calc GR . . . .
C22 C 0.82280(16) 0.60561(14) 0.81469(11) 0.0257(3) Uani 1 1 d . . . . .
H22 H 0.8573 0.5532 0.7826 0.031 Uiso 1 1 calc R . . . .
C23 C 0.92548(17) 0.66618(15) 0.90012(11) 0.0292(4) Uani 1 1 d . . . . .
H23A H 1.0119 0.7217 0.8924 0.035 Uiso 1 1 calc R . . . .
H23B H 0.8874 0.7109 0.9355 0.035 Uiso 1 1 calc R . . . .
C24 C 0.9565(2) 0.58008(19) 0.94418(13) 0.0401(4) Uani 1 1 d . . . . .
H24A H 0.9986 0.5383 0.9108 0.060 Uiso 1 1 calc GR . . . .
H24B H 0.8714 0.5246 0.9518 0.060 Uiso 1 1 calc GR . . . .
H24C H 1.0191 0.6227 0.9978 0.060 Uiso 1 1 calc GR . . . .
C25 C 0.67550(16) 0.52982(14) 0.82054(10) 0.0254(3) Uani 1 1 d . . . . .
C26 C 0.59713(18) 0.41674(14) 0.76734(11) 0.0283(3) Uani 1 1 d . . . . .
C27 C 0.45294(18) 0.36483(15) 0.76118(12) 0.0304(4) Uani 1 1 d . . . . .
H27 H 0.4010 0.2902 0.7253 0.036 Uiso 1 1 calc R . . . .
C28 C 0.38524(17) 0.42108(14) 0.80684(11) 0.0279(3) Uani 1 1 d . . . . .
C29 C 0.22530(17) 0.38041(14) 0.78674(12) 0.0308(4) Uani 1 1 d . . . . .
C30 C 0.20183(17) 0.49462(14) 0.78598(11) 0.0274(3) Uani 1 1 d . . . . .
C31 C 0.10947(17) 0.50273(15) 0.72118(12) 0.0310(4) Uani 1 1 d . . . . .
H31 H 0.0481 0.4344 0.6811 0.037 Uiso 1 1 calc R . . . .
C32 C 0.10735(17) 0.61130(16) 0.71524(11) 0.0303(4) Uani 1 1 d . . . . .
H32 H 0.0456 0.6142 0.6707 0.036 Uiso 1 1 calc R . . . .
C33 C 0.19533(17) 0.71521(14) 0.77429(11) 0.0259(3) Uani 1 1 d . . . . .
C34 C 0.28071(17) 0.70578(14) 0.84239(10) 0.0253(3) Uani 1 1 d . . . . .
H34 H 0.3361 0.7735 0.8848 0.030 Uiso 1 1 calc R . . . .
C35 C 0.28562(16) 0.59839(14) 0.84884(10) 0.0246(3) Uani 1 1 d . . . . .
C36 C 0.39261(17) 0.58970(14) 0.91669(10) 0.0254(3) Uani 1 1 d . . . . .
H36 H 0.3399 0.5346 0.9465 0.031 Uiso 1 1 calc R . . . .
C37 C 0.46740(17) 0.52765(14) 0.86743(10) 0.0249(3) Uani 1 1 d . . . . .
C38 C 0.60906(17) 0.57970(14) 0.87286(10) 0.0257(3) Uani 1 1 d . . . . .
H38 H 0.6622 0.6506 0.9129 0.031 Uiso 1 1 calc R . . . .
C39 C 0.66179(19) 0.35042(16) 0.71553(12) 0.0352(4) Uani 1 1 d . . . . .
C40 C 0.6547(3) 0.3471(2) 0.63570(14) 0.0529(6) Uani 1 1 d . . . . .
H40A H 0.6086 0.3867 0.6099 0.063 Uiso 1 1 calc R . . . .
H40B H 0.6959 0.3052 0.6050 0.063 Uiso 1 1 calc R . . . .
C41 C 0.7359(3) 0.2890(3) 0.76045(18) 0.0655(7) Uani 1 1 d . . . . .
H41A H 0.8001 0.3438 0.8107 0.098 Uiso 1 1 calc GR . . . .
H41B H 0.7857 0.2600 0.7247 0.098 Uiso 1 1 calc GR . . . .
H41C H 0.6691 0.2240 0.7748 0.098 Uiso 1 1 calc GR . . . .
C42 C 0.48599(18) 0.70388(15) 0.98269(11) 0.0299(4) Uani 1 1 d . . . . .
H42A H 0.5230 0.7664 0.9550 0.036 Uiso 1 1 calc R . . . .
H42B H 0.5639 0.6929 1.0128 0.036 Uiso 1 1 calc R . . . .
C43 C 0.4091(2) 0.74194(19) 1.04529(12) 0.0402(4) Uani 1 1 d . . . . .
H43A H 0.3293 0.7494 1.0156 0.060 Uiso 1 1 calc GR . . . .
H43B H 0.4703 0.8167 1.0831 0.060 Uiso 1 1 calc GR . . . .
H43C H 0.3794 0.6837 1.0765 0.060 Uiso 1 1 calc GR . . . .
C44 C 0.15748(19) 0.28898(16) 0.70191(14) 0.0407(5) Uani 1 1 d . . . . .
H44A H 0.1958 0.3221 0.6589 0.061 Uiso 1 1 calc GR . . . .
H44B H 0.0588 0.2678 0.6897 0.061 Uiso 1 1 calc GR . . . .
H44C H 0.1754 0.2198 0.7041 0.061 Uiso 1 1 calc GR . . . .
C45 C 0.1586(2) 0.32184(17) 0.85301(15) 0.0418(5) Uani 1 1 d . . . . .
H45A H 0.1753 0.2517 0.8533 0.063 Uiso 1 1 calc GR . . . .
H45B H 0.0601 0.3013 0.8394 0.063 Uiso 1 1 calc GR . . . .
H45C H 0.1991 0.3762 0.9074 0.063 Uiso 1 1 calc GR . . . .
C46 C 0.20697(17) 0.83510(15) 0.76007(11) 0.0270(3) Uani 1 1 d . . . . .
H46 H 0.1231 0.8216 0.7189 0.032 Uiso 1 1 calc R . . . .
C47 C 0.2157(2) 0.92329(15) 0.83969(12) 0.0322(4) Uani 1 1 d . . . . .
H47A H 0.1396 0.8857 0.8648 0.039 Uiso 1 1 calc R . . . .
H47B H 0.3021 0.9427 0.8795 0.039 Uiso 1 1 calc R . . . .
C48 C 0.2094(2) 1.03700(18) 0.82418(15) 0.0451(5) Uani 1 1 d . . . . .
H48A H 0.1217 1.0192 0.7876 0.068 Uiso 1 1 calc GR . . . .
H48B H 0.2837 1.0744 0.7986 0.068 Uiso 1 1 calc GR . . . .
H48C H 0.2190 1.0893 0.8765 0.068 Uiso 1 1 calc GR . . . .
Cl1 Cl 0.5656(14) 0.3811(14) 0.3216(7) 0.068(4) Uani 0.0518(18) 1 d D U P A 1
Cl2 Cl 0.7944(11) 0.5242(10) 0.4640(7) 0.049(3) Uani 0.0518(18) 1 d D U P A 1
Cl3 Cl 0.5229(11) 0.4888(9) 0.4795(7) 0.045(3) Uani 0.0518(18) 1 d D U P A 1
C49 C 0.6205(14) 0.4194(19) 0.4321(9) 0.194(16) Uani 0.0518(18) 1 d D U P A 1
H49 H 0.6120 0.3487 0.4519 0.233 Uiso 0.0518(18) 1 calc R . P A 1
O1 O 0.5995(5) 0.4330(4) 0.3860(4) 0.1670(18) Uani 0.9482(18) 1 d . U P A 2
H1 H 0.6041 0.3828 0.4103 0.250 Uiso 0.9482(18) 1 calc GR . P A 2
C50 C 0.5856(7) 0.5143(5) 0.4356(4) 0.149(2) Uani 0.9482(18) 1 d . U P A 2
H50A H 0.6041 0.5818 0.4125 0.224 Uiso 0.9482(18) 1 calc GR . P A 2
H50B H 0.6499 0.5361 0.4886 0.224 Uiso 0.9482(18) 1 calc GR . P A 2
H50C H 0.4921 0.4869 0.4434 0.224 Uiso 0.9482(18) 1 calc GR . P A 2

loop_
_atom_site_aniso_label
_atom_site_aniso_U_11
_atom_site_aniso_U_22
_atom_site_aniso_U_33
_atom_site_aniso_U_23
_atom_site_aniso_U_13
_atom_site_aniso_U_12
C1 0.0268(8) 0.0362(9) 0.0342(9) 0.0167(7) 0.0102(7) 0.0153(7)
C2 0.0300(9) 0.0376(9) 0.0290(8) 0.0159(7) 0.0109(7) 0.0154(7)
C3 0.0262(8) 0.0255(8) 0.0294(8) 0.0119(6) 0.0105(6) 0.0107(6)
C4 0.0245(8) 0.0299(8) 0.0292(8) 0.0124(7) 0.0110(6) 0.0104(7)
C5 0.0189(7) 0.0261(8) 0.0274(8) 0.0089(6) 0.0076(6) 0.0064(6)
C6 0.0248(8) 0.0332(9) 0.0267(8) 0.0064(7) 0.0093(6) 0.0115(7)
C7 0.0229(8) 0.0291(8) 0.0317(8) 0.0027(7) 0.0083(6) 0.0121(7)
C8 0.0174(7) 0.0255(8) 0.0318(8) 0.0075(6) 0.0066(6) 0.0083(6)
C9 0.0222(8) 0.0243(7) 0.0260(8) 0.0047(6) 0.0058(6) 0.0079(6)
C10 0.0182(7) 0.0212(7) 0.0282(8) 0.0053(6) 0.0066(6) 0.0057(6)
C11 0.0239(8) 0.0198(7) 0.0274(8) 0.0072(6) 0.0075(6) 0.0070(6)
C12 0.0254(8) 0.0195(7) 0.0296(8) 0.0094(6) 0.0088(6) 0.0093(6)
C13 0.0287(8) 0.0241(7) 0.0287(8) 0.0101(6) 0.0118(7) 0.0127(6)
C14 0.0262(8) 0.0260(8) 0.0337(8) 0.0135(7) 0.0127(7) 0.0141(7)
C15 0.0288(9) 0.0659(13) 0.0342(10) 0.0263(9) 0.0131(8) 0.0208(9)
C16 0.0359(11) 0.0839(18) 0.0393(11) 0.0085(11) -0.0001(9) 0.0198(12)
C17 0.0417(12) 0.0860(17) 0.0575(13) 0.0453(13) 0.0209(10) 0.0386(12)
C18 0.0317(9) 0.0326(9) 0.0396(10) 0.0178(7) 0.0168(8) 0.0111(7)
C19 0.0316(9) 0.0443(10) 0.0297(9) 0.0132(7) 0.0110(7) 0.0182(8)
C20 0.0314(9) 0.0254(8) 0.0284(8) 0.0042(6) 0.0081(7) 0.0118(7)
C21 0.0370(10) 0.0383(10) 0.0301(9) 0.0015(7) 0.0021(8) 0.0100(8)
C22 0.0220(8) 0.0242(7) 0.0341(8) 0.0079(6) 0.0094(6) 0.0115(6)
C23 0.0223(8) 0.0304(8) 0.0371(9) 0.0131(7) 0.0077(7) 0.0105(7)
C24 0.0384(10) 0.0456(11) 0.0451(11) 0.0212(9) 0.0102(9) 0.0222(9)
C25 0.0221(8) 0.0237(7) 0.0341(8) 0.0096(6) 0.0082(6) 0.0116(6)
C26 0.0285(8) 0.0239(8) 0.0367(9) 0.0079(7) 0.0112(7) 0.0138(7)
C27 0.0272(8) 0.0210(7) 0.0420(10) 0.0061(7) 0.0078(7) 0.0094(7)
C28 0.0236(8) 0.0205(7) 0.0424(9) 0.0111(7) 0.0104(7) 0.0095(6)
C29 0.0225(8) 0.0201(7) 0.0501(11) 0.0098(7) 0.0108(7) 0.0075(6)
C30 0.0210(8) 0.0220(7) 0.0417(9) 0.0104(7) 0.0128(7) 0.0084(6)
C31 0.0211(8) 0.0271(8) 0.0429(10) 0.0063(7) 0.0081(7) 0.0085(7)
C32 0.0227(8) 0.0335(9) 0.0381(9) 0.0115(7) 0.0083(7) 0.0134(7)
C33 0.0245(8) 0.0273(8) 0.0343(8) 0.0133(7) 0.0151(7) 0.0141(6)
C34 0.0250(8) 0.0240(8) 0.0322(8) 0.0094(6) 0.0136(7) 0.0119(6)
C35 0.0225(8) 0.0250(8) 0.0330(8) 0.0121(6) 0.0140(6) 0.0118(6)
C36 0.0273(8) 0.0247(8) 0.0313(8) 0.0122(6) 0.0134(7) 0.0135(6)
C37 0.0253(8) 0.0230(7) 0.0330(8) 0.0115(6) 0.0110(6) 0.0132(6)
C38 0.0251(8) 0.0220(7) 0.0316(8) 0.0071(6) 0.0070(6) 0.0110(6)
C39 0.0312(9) 0.0278(8) 0.0445(10) 0.0009(7) 0.0128(8) 0.0121(7)
C40 0.0590(14) 0.0499(13) 0.0423(12) -0.0068(10) 0.0090(10) 0.0233(11)
C41 0.094(2) 0.0700(16) 0.0734(17) 0.0260(13) 0.0407(15) 0.0664(16)
C42 0.0305(9) 0.0312(8) 0.0324(9) 0.0089(7) 0.0106(7) 0.0158(7)
C43 0.0467(11) 0.0442(11) 0.0349(10) 0.0064(8) 0.0149(8) 0.0240(9)
C44 0.0255(9) 0.0224(8) 0.0655(13) 0.0015(8) 0.0037(9) 0.0070(7)
C45 0.0329(10) 0.0284(9) 0.0733(14) 0.0251(9) 0.0228(10) 0.0129(8)
C46 0.0247(8) 0.0287(8) 0.0368(9) 0.0157(7) 0.0136(7) 0.0149(7)
C47 0.0373(10) 0.0294(8) 0.0430(10) 0.0158(7) 0.0224(8) 0.0199(7)
C48 0.0516(12) 0.0329(10) 0.0621(13) 0.0166(9) 0.0188(10) 0.0254(9)
Cl1 0.061(7) 0.088(9) 0.032(5) -0.024(5) 0.014(5) 0.020(6)
Cl2 0.051(6) 0.053(6) 0.047(6) 0.008(4) 0.022(4) 0.021(5)
Cl3 0.035(5) 0.048(5) 0.046(6) 0.002(4) 0.004(4) 0.015(4)
C49 0.196(18) 0.188(18) 0.199(18) 0.051(10) 0.044(10) 0.078(10)
O1 0.156(4) 0.128(3) 0.261(6) 0.075(3) 0.115(4) 0.069(3)
C50 0.172(5) 0.119(4) 0.164(5) -0.018(3) 0.078(4) 0.076(4)

loop_
_atom_type_symbol
_atom_type_description
_atom_type_scat_dispersion_real
_atom_type_scat_dispersion_imag
_atom_type_scat_source
C C 0.0033 0.0016 'International Tables Vol C Tables 4.2.6.8 and 6.1.1.4'
H H 0.0000 0.0000 'International Tables Vol C Tables 4.2.6.8 and 6.1.1.4'
Cl Cl 0.1484 0.1585 'International Tables Vol C Tables 4.2.6.8 and 6.1.1.4'
O O 0.0106 0.0060 'International Tables Vol C Tables 4.2.6.8 and 6.1.1.4'

loop_
_geom_angle_atom_site_label_1
_geom_angle_atom_site_label_2
_geom_angle_atom_site_label_3
_geom_angle
_geom_angle_site_symmetry_1
_geom_angle_site_symmetry_3
_geom_angle_publ_flag
C2 C1 C15 118.87(16) . . ?
C14 C1 C2 118.72(16) . . ?
C14 C1 C15 122.38(15) . . ?
C1 C2 H2 118.7 . . ?
C3 C2 C1 122.65(16) . . ?
C3 C2 H2 118.7 . . ?
C2 C3 C4 123.73(15) . . ?
C2 C3 C12 117.72(15) . . ?
C12 C3 C4 118.21(14) . . ?
C3 C4 C18 112.18(14) . . ?
C5 C4 C3 104.73(12) . . ?
C5 C4 C18 111.34(14) . . ?
C19 C4 C3 111.17(14) . . ?
C19 C4 C5 111.25(14) . . ?
C19 C4 C18 106.30(14) . . ?
C6 C5 C4 123.12(15) . . ?
C6 C5 C10 117.84(15) . . ?
C10 C5 C4 118.68(14) . . ?
C5 C6 H6 119.3 . . ?
C7 C6 C5 121.38(15) . . ?
C7 C6 H6 119.3 . . ?
C6 C7 H7 119.3 . . ?
C8 C7 C6 121.35(15) . . ?
C8 C7 H7 119.3 . . ?
C7 C8 C9 117.12(15) . . ?
C7 C8 C22 121.42(14) . . ?
C9 C8 C22 121.24(15) . . ?
C8 C9 H9 118.9 . . ?
C10 C9 C8 122.17(15) . . ?
C10 C9 H9 118.9 . . ?
C5 C10 C11 117.07(14) . . ?
C9 C10 C5 119.90(14) . . ?
C9 C10 C11 122.47(14) . . ?
C10 C11 H11 106.7 . . ?
C10 C11 C20 115.97(13) . . ?
C12 C11 C10 104.33(12) . . ?
C12 C11 H11 106.7 . . ?
C12 C11 C20 115.86(13) . . ?
C20 C11 H11 106.7 . . ?
C3 C12 C11 117.61(14) . . ?
C13 C12 C3 119.51(15) . . ?
C13 C12 C11 122.40(14) . . ?
C12 C13 H13 118.7 . . ?
C12 C13 C14 122.68(15) . . ?
C14 C13 H13 118.7 . . ?
C1 C14 C46 122.21(15) . . ?
C13 C14 C1 118.16(15) . . ?
C13 C14 C46 118.92(15) . . ?
C16 C15 C1 120.7(2) . . ?
C16 C15 C17 122.2(2) . . ?
C17 C15 C1 117.0(2) . . ?
C15 C16 H16A 120.0 . . ?
C15 C16 H16B 120.0 . . ?
H16A C16 H16B 120.0 . . ?
C15 C17 H17A 109.5 . . ?
C15 C17 H17B 109.5 . . ?
C15 C17 H17C 109.5 . . ?
H17A C17 H17B 109.5 . . ?
H17A C17 H17C 109.5 . . ?
H17B C17 H17C 109.5 . . ?
C4 C18 H18A 109.5 . . ?
C4 C18 H18B 109.5 . . ?
C4 C18 H18C 109.5 . . ?
H18A C18 H18B 109.5 . . ?
H18A C18 H18C 109.5 . . ?
H18B C18 H18C 109.5 . . ?
C4 C19 H19A 109.5 . . ?
C4 C19 H19B 109.5 . . ?
C4 C19 H19C 109.5 . . ?
H19A C19 H19B 109.5 . . ?
H19A C19 H19C 109.5 . . ?
H19B C19 H19C 109.5 . . ?
C11 C20 H20A 109.2 . . ?
C11 C20 H20B 109.2 . . ?
H20A C20 H20B 107.9 . . ?
C21 C20 C11 112.06(14) . . ?
C21 C20 H20A 109.2 . . ?
C21 C20 H20B 109.2 . . ?
C20 C21 H21A 109.5 . . ?
C20 C21 H21B 109.5 . . ?
C20 C21 H21C 109.5 . . ?
H21A C21 H21B 109.5 . . ?
H21A C21 H21C 109.5 . . ?
H21B C21 H21C 109.5 . . ?
C8 C22 H22 107.6 . . ?
C8 C22 C23 112.91(13) . . ?
C8 C22 C25 107.48(13) . . ?
C23 C22 H22 107.6 . . ?
C23 C22 C25 113.46(14) . . ?
C25 C22 H22 107.6 . . ?
C22 C23 H23A 108.9 . . ?
C22 C23 H23B 108.9 . . ?
H23A C23 H23B 107.8 . . ?
C24 C23 C22 113.18(15) . . ?
C24 C23 H23A 108.9 . . ?
C24 C23 H23B 108.9 . . ?
C23 C24 H24A 109.5 . . ?
C23 C24 H24B 109.5 . . ?
C23 C24 H24C 109.5 . . ?
H24A C24 H24B 109.5 . . ?
H24A C24 H24C 109.5 . . ?
H24B C24 H24C 109.5 . . ?
C26 C25 C22 122.29(14) . . ?
C38 C25 C22 119.33(14) . . ?
C38 C25 C26 117.86(15) . . ?
C25 C26 C27 119.04(15) . . ?
C25 C26 C39 122.02(15) . . ?
C27 C26 C39 118.93(15) . . ?
C26 C27 H27 118.8 . . ?
C28 C27 C26 122.32(16) . . ?
C28 C27 H27 118.8 . . ?
C27 C28 C29 123.05(16) . . ?
C27 C28 C37 117.84(15) . . ?
C37 C28 C29 118.67(14) . . ?
C28 C29 C45 112.40(15) . . ?
C30 C29 C28 104.72(13) . . ?
C30 C29 C45 110.46(14) . . ?
C44 C29 C28 111.04(14) . . ?
C44 C29 C30 111.48(15) . . ?
C44 C29 C45 106.83(15) . . ?
C31 C30 C29 122.75(15) . . ?
C31 C30 C35 117.78(15) . . ?
C35 C30 C29 119.19(15) . . ?
C30 C31 H31 119.4 . . ?
C32 C31 C30 121.23(16) . . ?
C32 C31 H31 119.4 . . ?
C31 C32 H32 119.3 . . ?
C33 C32 C31 121.35(16) . . ?
C33 C32 H32 119.3 . . ?
C32 C33 C34 117.27(15) . . ?
C32 C33 C46 120.54(15) . . ?
C34 C33 C46 121.95(15) . . ?
C33 C34 H34 118.9 . . ?
C35 C34 C33 122.11(16) . . ?
C35 C34 H34 118.9 . . ?
C30 C35 C36 117.18(14) . . ?
C34 C35 C30 120.00(16) . . ?
C34 C35 C36 122.38(15) . . ?
C35 C36 H36 106.7 . . ?
C37 C36 C35 103.85(13) . . ?
C37 C36 H36 106.7 . . ?
C37 C36 C42 115.81(14) . . ?
C42 C36 C35 116.53(13) . . ?
C42 C36 H36 106.7 . . ?
C28 C37 C36 117.65(14) . . ?
C38 C37 C28 119.57(15) . . ?
C38 C37 C36 122.25(15) . . ?
C25 C38 H38 118.7 . . ?
C37 C38 C25 122.53(15) . . ?
C37 C38 H38 118.7 . . ?
C26 C39 C41 115.94(17) . . ?
C40 C39 C26 121.85(19) . . ?
C40 C39 C41 122.20(19) . . ?
C39 C40 H40A 120.0 . . ?
C39 C40 H40B 120.0 . . ?
H40A C40 H40B 120.0 . . ?
C39 C41 H41A 109.5 . . ?
C39 C41 H41B 109.5 . . ?
C39 C41 H41C 109.5 . . ?
H41A C41 H41B 109.5 . . ?
H41A C41 H41C 109.5 . . ?
H41B C41 H41C 109.5 . . ?
C36 C42 H42A 109.1 . . ?
C36 C42 H42B 109.1 . . ?
C36 C42 C43 112.63(15) . . ?
H42A C42 H42B 107.8 . . ?
C43 C42 H42A 109.1 . . ?
C43 C42 H42B 109.1 . . ?
C42 C43 H43A 109.5 . . ?
C42 C43 H43B 109.5 . . ?
C42 C43 H43C 109.5 . . ?
H43A C43 H43B 109.5 . . ?
H43A C43 H43C 109.5 . . ?
H43B C43 H43C 109.5 . . ?
C29 C44 H44A 109.5 . . ?
C29 C44 H44B 109.5 . . ?
C29 C44 H44C 109.5 . . ?
H44A C44 H44B 109.5 . . ?
H44A C44 H44C 109.5 . . ?
H44B C44 H44C 109.5 . . ?
C29 C45 H45A 109.5 . . ?
C29 C45 H45B 109.5 . . ?
C29 C45 H45C 109.5 . . ?
H45A C45 H45B 109.5 . . ?
H45A C45 H45C 109.5 . . ?
H45B C45 H45C 109.5 . . ?
C14 C46 H46 107.6 . . ?
C14 C46 C47 113.31(14) . . ?
C33 C46 C14 107.00(12) . . ?
C33 C46 H46 107.6 . . ?
C33 C46 C47 113.33(14) . . ?
C47 C46 H46 107.6 . . ?
C46 C47 H47A 108.8 . . ?
C46 C47 H47B 108.8 . . ?
H47A C47 H47B 107.7 . . ?
C48 C47 C46 113.69(16) . . ?
C48 C47 H47A 108.8 . . ?
C48 C47 H47B 108.8 . . ?
C47 C48 H48A 109.5 . . ?
C47 C48 H48B 109.5 . . ?
C47 C48 H48C 109.5 . . ?
H48A C48 H48B 109.5 . . ?
H48A C48 H48C 109.5 . . ?
H48B C48 H48C 109.5 . . ?
Cl3 Cl3 C49 158.4(18) 2_666 . ?
Cl1 C49 H49 110.1 . . ?
Cl2 C49 Cl1 109.9(11) . . ?
Cl2 C49 H49 110.1 . . ?
Cl3 C49 Cl1 111.1(11) . . ?
Cl3 C49 Cl2 105.6(10) . . ?
Cl3 C49 H49 110.1 . . ?
C50 O1 H1 109.5 . . ?
O1 C50 H50A 109.5 . . ?
O1 C50 H50B 109.5 . . ?
O1 C50 H50C 109.5 . . ?
H50A C50 H50B 109.5 . . ?
H50A C50 H50C 109.5 . . ?
H50B C50 H50C 109.5 . . ?

loop_
_geom_bond_atom_site_label_1
_geom_bond_atom_site_label_2
_geom_bond_distance
_geom_bond_site_symmetry_2
_geom_bond_publ_flag
C1 C2 1.406(2) . ?
C1 C14 1.401(2) . ?
C1 C15 1.496(3) . ?
C2 H2 0.9300 . ?
C2 C3 1.390(2) . ?
C3 C4 1.544(2) . ?
C3 C12 1.407(2) . ?
C4 C5 1.543(2) . ?
C4 C18 1.550(2) . ?
C4 C19 1.532(2) . ?
C5 C6 1.392(2) . ?
C5 C10 1.408(2) . ?
C6 H6 0.9300 . ?
C6 C7 1.391(2) . ?
C7 H7 0.9300 . ?
C7 C8 1.387(2) . ?
C8 C9 1.402(2) . ?
C8 C22 1.531(2) . ?
C9 H9 0.9300 . ?
C9 C10 1.389(2) . ?
C10 C11 1.526(2) . ?
C11 H11 0.9800 . ?
C11 C12 1.521(2) . ?
C11 C20 1.529(2) . ?
C12 C13 1.383(2) . ?
C13 H13 0.9300 . ?
C13 C14 1.395(2) . ?
C14 C46 1.533(2) . ?
C15 C16 1.335(3) . ?
C15 C17 1.482(3) . ?
C16 H16A 0.9300 . ?
C16 H16B 0.9300 . ?
C17 H17A 0.9600 . ?
C17 H17B 0.9600 . ?
C17 H17C 0.9600 . ?
C18 H18A 0.9600 . ?
C18 H18B 0.9600 . ?
C18 H18C 0.9600 . ?
C19 H19A 0.9600 . ?
C19 H19B 0.9600 . ?
C19 H19C 0.9600 . ?
C20 H20A 0.9700 . ?
C20 H20B 0.9700 . ?
C20 C21 1.521(3) . ?
C21 H21A 0.9600 . ?
C21 H21B 0.9600 . ?
C21 H21C 0.9600 . ?
C22 H22 0.9800 . ?
C22 C23 1.531(2) . ?
C22 C25 1.531(2) . ?
C23 H23A 0.9700 . ?
C23 H23B 0.9700 . ?
C23 C24 1.513(2) . ?
C24 H24A 0.9600 . ?
C24 H24B 0.9600 . ?
C24 H24C 0.9600 . ?
C25 C26 1.401(2) . ?
C25 C38 1.398(2) . ?
C26 C27 1.405(2) . ?
C26 C39 1.497(2) . ?
C27 H27 0.9300 . ?
C27 C28 1.389(2) . ?
C28 C29 1.545(2) . ?
C28 C37 1.405(2) . ?
C29 C30 1.544(2) . ?
C29 C44 1.533(3) . ?
C29 C45 1.549(3) . ?
C30 C31 1.393(3) . ?
C30 C35 1.406(2) . ?
C31 H31 0.9300 . ?
C31 C32 1.392(2) . ?
C32 H32 0.9300 . ?
C32 C33 1.386(2) . ?
C33 C34 1.396(2) . ?
C33 C46 1.529(2) . ?
C34 H34 0.9300 . ?
C34 C35 1.390(2) . ?
C35 C36 1.529(2) . ?
C36 H36 0.9800 . ?
C36 C37 1.523(2) . ?
C36 C42 1.524(2) . ?
C37 C38 1.383(2) . ?
C38 H38 0.9300 . ?
C39 C40 1.314(3) . ?
C39 C41 1.500(3) . ?
C40 H40A 0.9300 . ?
C40 H40B 0.9300 . ?
C41 H41A 0.9600 . ?
C41 H41B 0.9600 . ?
C41 H41C 0.9600 . ?
C42 H42A 0.9700 . ?
C42 H42B 0.9700 . ?
C42 C43 1.528(2) . ?
C43 H43A 0.9600 . ?
C43 H43B 0.9600 . ?
C43 H43C 0.9600 . ?
C44 H44A 0.9600 . ?
C44 H44B 0.9600 . ?
C44 H44C 0.9600 . ?
C45 H45A 0.9600 . ?
C45 H45B 0.9600 . ?
C45 H45C 0.9600 . ?
C46 H46 0.9800 . ?
C46 C47 1.535(2) . ?
C47 H47A 0.9700 . ?
C47 H47B 0.9700 . ?
C47 C48 1.519(2) . ?
C48 H48A 0.9600 . ?
C48 H48B 0.9600 . ?
C48 H48C 0.9600 . ?
Cl1 C49 1.769(10) . ?
Cl2 C49 1.762(10) . ?
Cl3 Cl3 0.95(2) 2_666 ?
Cl3 C49 1.761(10) . ?
C49 H49 0.9800 . ?
O1 H1 0.8200 . ?
O1 C50 1.260(6) . ?
C50 H50A 0.9600 . ?
C50 H50B 0.9600 . ?
C50 H50C 0.9600 . ?
